data_7200794
loop_
_publ_author_name
'Yang, Songjie'
'Brooks, Andrew C.'
'Martin, Lee'
'Day, Peter'
'Li, Hongchao'
'Horton, Peter'
'Male, Louise'
'Wallis, John D.'

_publ_section_title
;
 Novel enantiopure bis(pyrrolo)tetrathiafulvalene donors exhibiting
 chiral crystal packing arrangements
;
_journal_issue 6
_journal_name_full CrystEngComm
_journal_page_first 993
_journal_paper_doi 10.1039/b822009n
_journal_volume 11
_journal_year 2009
_chemical_absolute_configuration syn
_chemical_formula_sum 'C26 H26 N2 S4'
_chemical_formula_weight 494.73
_chemical_name_systematic
;
Bis(S-N-(1-phenylethyl)-2,5-dihdyropyrrolo)tetrathiafulvalene
;
_space_group_IT_number 1
_symmetry_cell_setting triclinic
_symmetry_space_group_name_Hall 'P 1'
_symmetry_space_group_name_H-M 'P 1'
_atom_sites_solution_hydrogens geom
_atom_sites_solution_primary direct
_atom_sites_solution_secondary difmap
_audit_creation_method SHELXL-97
_cell_angle_alpha 86.69(3)
_cell_angle_beta 83.08(3)
_cell_angle_gamma 76.01(3)
_cell_formula_units_Z 1
_cell_length_a 5.9951(12)
_cell_length_b 6.5877(13)
_cell_length_c 15.830(3)
_cell_measurement_reflns_used 37149
_cell_measurement_temperature 120(2)
_cell_measurement_theta_max 27.48
_cell_measurement_theta_min 2.91
_cell_volume 602.0(2)
_computing_cell_refinement 'DENZO (Otwinowski & Minor, 1997) & COLLECT (Hooft, R.W.W., 1998)'
_computing_data_collection 'COLLECT (Hooft, R.W.W., 1998)'
_computing_data_reduction 'DENZO (Otwinowski & Minor, 1997) & COLLECT (Hooft, R.W.W., 1998)'
_computing_structure_refinement 'SHELXL-97 (Sheldrick, 1997)'
_computing_structure_solution 'SHELXS-97 (Sheldrick, 1990)'
_diffrn_ambient_temperature 120(2)
_diffrn_detector_area_resol_mean 9.091
_diffrn_measured_fraction_theta_full 0.990
_diffrn_measured_fraction_theta_max 0.990
_diffrn_measurement_device_type 'Bruker-Nonius Roper CCD camera on \k-goniostat'
_diffrn_measurement_method '\f & \w scans'
_diffrn_radiation_monochromator graphite
_diffrn_radiation_source 'Bruker-Nonius FR591 rotating anode'
_diffrn_radiation_type MoK\a
_diffrn_radiation_wavelength 0.71073
_diffrn_reflns_av_R_equivalents 0.0293
_diffrn_reflns_av_sigmaI/netI 0.0422
_diffrn_reflns_limit_h_max 7
_diffrn_reflns_limit_h_min -7
_diffrn_reflns_limit_k_max 8
_diffrn_reflns_limit_k_min -8
_diffrn_reflns_limit_l_max 20
_diffrn_reflns_limit_l_min -20
_diffrn_reflns_number 12173
_diffrn_reflns_theta_full 27.58
_diffrn_reflns_theta_max 27.58
_diffrn_reflns_theta_min 3.19
_exptl_absorpt_coefficient_mu 0.412
_exptl_absorpt_correction_T_max 0.99
_exptl_absorpt_correction_T_min 0.81
_exptl_absorpt_correction_type multi-scan
_exptl_absorpt_process_details 'SADABS 2007/2 (Sheldrick, G.M., 2007)'
_exptl_crystal_colour orange
_exptl_crystal_density_diffrn 1.365
_exptl_crystal_density_method 'not measured'
_exptl_crystal_description slab
_exptl_crystal_F_000 260
_exptl_crystal_size_max 0.44
_exptl_crystal_size_mid 0.16
_exptl_crystal_size_min 0.08
_refine_diff_density_max 1.122
_refine_diff_density_min -1.157
_refine_diff_density_rms 0.378
_refine_ls_abs_structure_details 'Flack H D (1983), Acta Cryst. A39, 876-881'
_refine_ls_abs_structure_Flack 0.11(6)
_refine_ls_extinction_method none
_refine_ls_goodness_of_fit_ref 1.302
_refine_ls_hydrogen_treatment constr
_refine_ls_matrix_type full
_refine_ls_number_parameters 291
_refine_ls_number_reflns 5201
_refine_ls_number_restraints 3
_refine_ls_restrained_S_all 1.301
_refine_ls_R_factor_all 0.0467
_refine_ls_R_factor_gt 0.0440
_refine_ls_shift/su_max 0.000
_refine_ls_shift/su_mean 0.000
_refine_ls_structure_factor_coef Fsqd
_refine_ls_weighting_details 'calc w=1/[\s^2^(Fo^2^)+(0.0750P)^2^+0.0000P] where P=(Fo^2^+2Fc^2^)/3'
_refine_ls_weighting_scheme calc
_refine_ls_wR_factor_gt 0.1230
_refine_ls_wR_factor_ref 0.1250
_reflns_number_gt 4924
_reflns_number_total 5201
_reflns_threshold_expression >2sigma(I)
_cod_data_source_file b822009n.txt
_cod_data_source_block f:\pyrrol~1\sy1\sy1
_cod_original_sg_symbol_H-M P1
_cod_database_code 7200794

loop_
_symmetry_equiv_pos_as_xyz
'x, y, z'

loop_
_atom_site_label
_atom_site_type_symbol
_atom_site_fract_x
_atom_site_fract_y
_atom_site_fract_z
_atom_site_U_iso_or_equiv
_atom_site_adp_type
_atom_site_occupancy
_atom_site_symmetry_multiplicity
_atom_site_calc_flag
_atom_site_refinement_flags
_atom_site_disorder_assembly
_atom_site_disorder_group
S1 S -0.89316(9) 0.59672(9) 0.39258(4) 0.01889(16) Uani 1 1 d . . .
S2 S -0.78288(9) 0.14100(8) 0.35057(4) 0.01862(17) Uani 1 1 d . . .
S21 S -0.47744(9) 0.51278(9) 0.50699(4) 0.01955(17) Uani 1 1 d . . .
S22 S -0.35333(9) 0.05435(8) 0.46860(4) 0.01787(17) Uani 1 1 d . . .
N1 N -1.2556(4) 0.4917(4) 0.20964(15) 0.0193(5) Uani 1 1 d . . .
N21 N 0.0030(4) 0.1893(4) 0.64947(15) 0.0209(5) Uani 1 1 d . . .
C1 C -0.7146(5) 0.3421(4) 0.40515(18) 0.0171(5) Uani 1 1 d . . .
C2 C -1.0547(5) 0.5162(5) 0.32236(18) 0.0193(5) Uani 1 1 d . . .
C3 C -1.0057(5) 0.3129(4) 0.30353(17) 0.0179(5) Uani 1 1 d . . .
C4 C -1.2499(5) 0.6400(5) 0.27624(19) 0.0214(6) Uani 1 1 d . . .
H4B H -1.3970 0.6723 0.3142 0.026 Uiso 1 1 calc R . .
H4A H -1.2165 0.7719 0.2509 0.026 Uiso 1 1 calc R . .
C5 C -1.1637(5) 0.2751(5) 0.24274(18) 0.0183(6) Uani 1 1 d . . .
H5A H -1.0780 0.1822 0.1967 0.022 Uiso 1 1 calc R . .
H5B H -1.2888 0.2144 0.2723 0.022 Uiso 1 1 calc R . .
C6 C -1.4815(5) 0.5200(5) 0.17654(18) 0.0233(6) Uani 1 1 d . . .
H6 H -1.5931 0.4755 0.2217 0.028 Uiso 1 1 calc R . .
C7 C -1.5760(6) 0.7503(5) 0.1514(2) 0.0373(8) Uani 1 1 d . . .
H7A H -1.5922 0.8370 0.2010 0.056 Uiso 1 1 calc R . .
H7B H -1.7274 0.7673 0.1308 0.056 Uiso 1 1 calc R . .
H7C H -1.4688 0.7938 0.1062 0.056 Uiso 1 1 calc R . .
C8 C -1.4549(4) 0.3872(4) 0.09933(16) 0.0196(5) Uani 1 1 d . . .
C9 C -1.6310(5) 0.2942(5) 0.08442(17) 0.0248(6) Uani 1 1 d . . .
H9 H -1.7661 0.3112 0.1240 0.030 Uiso 1 1 calc R . .
C10 C -1.6130(5) 0.1770(5) 0.01280(19) 0.0292(6) Uani 1 1 d . . .
H10 H -1.7351 0.1148 0.0036 0.035 Uiso 1 1 calc R . .
C11 C -1.4168(5) 0.1505(4) -0.04540(18) 0.0279(6) Uani 1 1 d . . .
H11 H -1.4028 0.0693 -0.0943 0.034 Uiso 1 1 calc R . .
C12 C -1.2403(5) 0.2445(5) -0.03131(17) 0.0282(6) Uani 1 1 d . . .
H12 H -1.1056 0.2277 -0.0711 0.034 Uiso 1 1 calc R . .
C13 C -1.2593(4) 0.3623(5) 0.04008(17) 0.0251(6) Uani 1 1 d . . .
H13 H -1.1382 0.4264 0.0487 0.030 Uiso 1 1 calc R . .
C21 C -0.5370(5) 0.3059(4) 0.45419(18) 0.0173(5) Uani 1 1 d . . .
C22 C -0.2544(5) 0.3476(4) 0.55553(18) 0.0188(5) Uani 1 1 d . . .
C23 C -0.1982(5) 0.1429(4) 0.53949(17) 0.0183(5) Uani 1 1 d . . .
C24 C -0.0992(5) 0.3987(5) 0.6143(2) 0.0213(6) Uani 1 1 d . . .
H24A H 0.0206 0.4633 0.5830 0.026 Uiso 1 1 calc R . .
H24B H -0.1879 0.4931 0.6594 0.026 Uiso 1 1 calc R . .
C25 C -0.0002(5) 0.0306(5) 0.58724(17) 0.0185(6) Uani 1 1 d . . .
H10B H -0.0300 -0.0992 0.6161 0.022 Uiso 1 1 calc R . .
H25A H 0.1466 -0.0039 0.5492 0.022 Uiso 1 1 calc R . .
C26 C 0.2283(5) 0.1614(5) 0.68209(18) 0.0224(6) Uani 1 1 d . . .
H26 H 0.3532 0.1382 0.6333 0.027 Uiso 1 1 calc R . .
C27 C 0.2386(6) 0.3553(5) 0.7296(2) 0.0296(6) Uani 1 1 d . . .
H27A H 0.2248 0.4762 0.6898 0.044 Uiso 1 1 calc R . .
H27B H 0.3864 0.3298 0.7536 0.044 Uiso 1 1 calc R . .
H27C H 0.1113 0.3835 0.7755 0.044 Uiso 1 1 calc R . .
C28 C 0.2715(4) -0.0247(4) 0.74373(17) 0.0198(5) Uani 1 1 d . . .
C29 C 0.4968(5) -0.1397(5) 0.75243(18) 0.0262(6) Uani 1 1 d . . .
H29 H 0.6209 -0.1150 0.7131 0.031 Uiso 1 1 calc R . .
C30 C 0.5422(5) -0.2888(5) 0.81724(19) 0.0290(6) Uani 1 1 d . . .
H30 H 0.6963 -0.3660 0.8220 0.035 Uiso 1 1 calc R . .
C31 C 0.3618(5) -0.3257(5) 0.87566(19) 0.0291(6) Uani 1 1 d . . .
H31 H 0.3929 -0.4239 0.9216 0.035 Uiso 1 1 calc R . .
C32 C 0.1361(5) -0.2177(5) 0.86614(18) 0.0266(6) Uani 1 1 d . . .
H32 H 0.0118 -0.2456 0.9046 0.032 Uiso 1 1 calc R . .
C33 C 0.0917(4) -0.0690(4) 0.80053(17) 0.0222(5) Uani 1 1 d . . .
H33 H -0.0633 0.0034 0.7943 0.027 Uiso 1 1 calc R . .

loop_
_atom_site_aniso_label
_atom_site_aniso_U_11
_atom_site_aniso_U_22
_atom_site_aniso_U_33
_atom_site_aniso_U_23
_atom_site_aniso_U_13
_atom_site_aniso_U_12
S1 0.0192(3) 0.0167(3) 0.0207(3) -0.0023(3) -0.0030(3) -0.0031(3)
S2 0.0180(3) 0.0157(3) 0.0219(3) -0.0018(3) -0.0032(3) -0.0027(3)
S21 0.0187(3) 0.0164(4) 0.0239(4) -0.0025(3) -0.0033(3) -0.0039(3)
S22 0.0163(3) 0.0167(3) 0.0206(3) -0.0029(3) -0.0024(3) -0.0030(3)
N1 0.0209(11) 0.0176(11) 0.0178(11) -0.0001(8) -0.0041(9) -0.0003(9)
N21 0.0210(11) 0.0214(11) 0.0223(12) -0.0020(9) -0.0060(9) -0.0067(9)
C1 0.0146(12) 0.0171(12) 0.0186(13) -0.0014(10) 0.0016(10) -0.0032(10)
C2 0.0180(13) 0.0199(13) 0.0186(14) 0.0000(11) -0.0010(10) -0.0027(11)
C3 0.0158(12) 0.0184(13) 0.0188(13) 0.0012(10) -0.0015(10) -0.0032(10)
C4 0.0213(14) 0.0216(14) 0.0212(14) -0.0015(11) -0.0055(11) -0.0034(11)
C5 0.0166(13) 0.0197(14) 0.0176(13) -0.0004(11) -0.0010(10) -0.0027(11)
C6 0.0192(14) 0.0298(16) 0.0181(13) -0.0030(11) -0.0028(10) 0.0002(11)
C7 0.0400(18) 0.0317(17) 0.0338(17) -0.0075(13) -0.0191(14) 0.0127(13)
C8 0.0179(12) 0.0214(13) 0.0171(12) 0.0018(10) -0.0031(9) -0.0001(10)
C9 0.0217(13) 0.0320(15) 0.0217(13) 0.0029(11) -0.0021(10) -0.0095(11)
C10 0.0299(15) 0.0297(15) 0.0309(15) 0.0002(12) -0.0089(12) -0.0104(12)
C11 0.0334(15) 0.0242(14) 0.0242(13) -0.0042(11) -0.0063(11) -0.0004(11)
C12 0.0236(13) 0.0367(16) 0.0196(13) -0.0053(11) 0.0008(10) 0.0013(12)
C13 0.0183(12) 0.0327(15) 0.0239(13) -0.0017(11) -0.0035(10) -0.0042(11)
C21 0.0155(12) 0.0194(13) 0.0171(13) -0.0027(10) -0.0005(10) -0.0045(10)
C22 0.0185(13) 0.0195(13) 0.0188(13) -0.0011(10) -0.0010(10) -0.0057(11)
C23 0.0164(13) 0.0215(13) 0.0177(13) -0.0011(11) -0.0008(10) -0.0063(11)
C24 0.0232(15) 0.0214(15) 0.0199(14) -0.0021(11) -0.0018(11) -0.0063(12)
C25 0.0187(14) 0.0197(14) 0.0175(13) -0.0017(11) -0.0024(11) -0.0051(11)
C26 0.0190(14) 0.0314(16) 0.0191(13) -0.0002(12) -0.0032(11) -0.0103(12)
C27 0.0355(16) 0.0287(15) 0.0295(15) -0.0008(12) -0.0116(12) -0.0132(12)
C28 0.0195(12) 0.0239(14) 0.0171(11) -0.0052(10) -0.0010(9) -0.0068(10)
C29 0.0202(13) 0.0333(15) 0.0245(13) -0.0060(11) -0.0021(10) -0.0042(11)
C30 0.0243(14) 0.0275(15) 0.0341(15) -0.0062(12) -0.0077(11) -0.0005(11)
C31 0.0374(16) 0.0233(14) 0.0270(14) -0.0008(11) -0.0096(12) -0.0053(12)
C32 0.0281(14) 0.0276(14) 0.0235(13) -0.0002(11) -0.0008(11) -0.0068(11)
C33 0.0182(12) 0.0254(14) 0.0213(12) -0.0022(10) -0.0005(9) -0.0021(10)

loop_
_atom_type_symbol
_atom_type_description
_atom_type_scat_dispersion_real
_atom_type_scat_dispersion_imag
_atom_type_scat_source
C C 0.0033 0.0016 'International Tables Vol C Tables 4.2.6.8 and 6.1.1.4'
H H 0.0000 0.0000 'International Tables Vol C Tables 4.2.6.8 and 6.1.1.4'
N N 0.0061 0.0033 'International Tables Vol C Tables 4.2.6.8 and 6.1.1.4'
S S 0.1246 0.1234 'International Tables Vol C Tables 4.2.6.8 and 6.1.1.4'

loop_
_geom_angle_atom_site_label_1
_geom_angle_atom_site_label_2
_geom_angle_atom_site_label_3
_geom_angle
_geom_angle_site_symmetry_1
_geom_angle_site_symmetry_3
_geom_angle_publ_flag
C2 S1 C1 93.31(14) . . ?
C3 S2 C1 93.38(14) . . ?
C22 S21 C21 92.97(14) . . ?
C23 S22 C21 93.16(14) . . ?
C6 N1 C4 115.0(2) . . ?
C6 N1 C5 113.2(2) . . ?
C4 N1 C5 108.1(2) . . ?
C26 N21 C24 116.7(2) . . ?
C26 N21 C25 113.4(2) . . ?
C24 N21 C25 108.8(2) . . ?
C21 C1 S1 121.22(18) . . ?
C21 C1 S2 122.73(18) . . ?
S1 C1 S2 116.05(16) . . ?
C3 C2 C4 111.1(3) . . ?
C3 C2 S1 118.7(2) . . ?
C4 C2 S1 130.2(2) . . ?
C2 C3 C5 110.6(2) . . ?
C2 C3 S2 118.5(2) . . ?
C5 C3 S2 130.9(2) . . ?
N1 C4 C2 101.0(2) . . ?
N1 C5 C3 101.1(2) . . ?
N1 C6 C8 109.8(2) . . ?
N1 C6 C7 110.3(3) . . ?
C8 C6 C7 109.2(2) . . ?
C9 C8 C13 118.6(2) . . ?
C9 C8 C6 120.3(2) . . ?
C13 C8 C6 121.1(2) . . ?
C10 C9 C8 121.2(3) . . ?
C11 C10 C9 120.0(3) . . ?
C10 C11 C12 119.2(3) . . ?
C13 C12 C11 120.7(3) . . ?
C12 C13 C8 120.4(3) . . ?
C1 C21 S21 120.63(18) . . ?
C1 C21 S22 122.90(18) . . ?
S21 C21 S22 116.47(16) . . ?
C23 C22 C24 111.0(3) . . ?
C23 C22 S21 119.5(2) . . ?
C24 C22 S21 129.4(2) . . ?
C22 C23 C25 110.5(2) . . ?
C22 C23 S22 117.8(2) . . ?
C25 C23 S22 131.7(2) . . ?
N21 C24 C22 101.3(2) . . ?
N21 C25 C23 101.3(2) . . ?
N21 C26 C28 110.9(2) . . ?
N21 C26 C27 110.9(2) . . ?
C28 C26 C27 107.7(2) . . ?
C33 C28 C29 118.2(2) . . ?
C33 C28 C26 120.7(2) . . ?
C29 C28 C26 120.5(2) . . ?
C30 C29 C28 121.2(3) . . ?
C29 C30 C31 120.0(3) . . ?
C32 C31 C30 119.5(3) . . ?
C31 C32 C33 120.2(3) . . ?
C32 C33 C28 120.9(2) . . ?

loop_
_geom_bond_atom_site_label_1
_geom_bond_atom_site_label_2
_geom_bond_distance
_geom_bond_site_symmetry_2
_geom_bond_publ_flag
S1 C2 1.741(3) . ?
S1 C1 1.773(3) . ?
S2 C3 1.741(3) . ?
S2 C1 1.775(3) . ?
S21 C22 1.735(3) . ?
S21 C21 1.767(3) . ?
S22 C23 1.748(3) . ?
S22 C21 1.773(3) . ?
N1 C6 1.477(4) . ?
N1 C4 1.487(4) . ?
N1 C5 1.489(4) . ?
N21 C26 1.471(3) . ?
N21 C24 1.474(4) . ?
N21 C25 1.482(4) . ?
C1 C21 1.360(3) . ?
C2 C3 1.343(4) . ?
C2 C4 1.498(4) . ?
C3 C5 1.499(4) . ?
C6 C8 1.514(4) . ?
C6 C7 1.533(4) . ?
C8 C9 1.391(4) . ?
C8 C13 1.394(4) . ?
C9 C10 1.387(4) . ?
C10 C11 1.386(4) . ?
C11 C12 1.394(4) . ?
C12 C13 1.385(4) . ?
C22 C23 1.340(4) . ?
C22 C24 1.496(4) . ?
C23 C25 1.501(4) . ?
C26 C28 1.514(4) . ?
C26 C27 1.536(4) . ?
C28 C33 1.394(4) . ?
C28 C29 1.398(4) . ?
C29 C30 1.383(4) . ?
C30 C31 1.394(4) . ?
C31 C32 1.390(4) . ?
C32 C33 1.390(4) . ?

loop_
_cod_related_entry_id
_cod_related_entry_database
_cod_related_entry_code
1 ChemSpider 30653576
